data_1011220
loop_
_publ_author_name
'Zachariasen, W H'

_publ_section_title 'The crystal structure of titanite'
_journal_coden_ASTM ZEKGAX
_journal_name_full
;
Zeitschrift fuer Kristallographie, Kristallgeometrie, Kristallphysik,
Kristallchemie (-144,1977)
;
_journal_page_first 7
_journal_page_last 16
_journal_volume 73
_journal_year 1930
_chemical_compound_source 'from Lindvikskollen, Krageroe, Norway'
_chemical_formula_structural 'Ca Ti (Si O4) O'
_chemical_formula_sum 'Ca O5 Si Ti'
_chemical_name_mineral Titanite
_chemical_name_systematic 'Calcium titanium silicate oxide'
_symmetry_cell_setting monoclinic
_symmetry_Int_Tables_number 15
_symmetry_space_group_name_H-M 'C 1 2/c 1 S'
_cell_angle_alpha 90
_cell_angle_beta 119.72
_cell_angle_gamma 90
_cell_formula_units_Z 4
_cell_length_a 6.55(1)
_cell_length_b 8.70(1)
_cell_length_c 7.43(1)
_cell_volume 367.7
_exptl_crystal_density_meas 3.52
_cod_database_code 1011220

loop_
_symmetry_equiv_pos_as_xyz
x,y,z
-x,y,-z
-x,-y,1/2-z
x,-y,1/2+z
1/2+x,1/2+y,z
1/2-x,1/2+y,-z
1/2-x,1/2-y,1/2-z
1/2+x,1/2-y,1/2+z

loop_
_atom_site_label
_atom_site_type_symbol
_atom_site_symmetry_multiplicity
_atom_site_Wyckoff_symbol
_atom_site_fract_x
_atom_site_fract_y
_atom_site_fract_z
_atom_site_occupancy
_atom_site_attached_hydrogens
_atom_site_calc_flag
Ca1 Ca2+ 4 e 0. -0.0833 0. 1. 0 d
Ti1 Ti4+ 4 c 0.25 0.25 0.25 1. 0 d
Si1 Si4+ 4 e 0. -0.431 0. 1. 0 d
O1 O2- 4 e 0. 0.1875 0. 1. 0 d
O2 O2- 8 f 0.25 0.461 0.15 1. 0 d
O3 O2- 8 f -0.0278 -0.322 0.15 1. 0 d

loop_
_atom_type_symbol
_atom_type_oxidation_number
Ca2+ 2.000
Ti4+ 4.000
Si4+ 4.000
O2- -2.000
